data_8107558
loop_
_publ_author_name
'Ping, Liu'
'Li-Hua, Wang'
'Xi-Shi, Tai'

_publ_section_title
;
 The crystal structure of
 catena-poly[bis(6-phenylpyridine-2-carboxylato-\k2
 N,O)-(\m2-4,4&#x2032;-bipyridne-\k2 N:N)cadmium(II)], C34H24N4O4Cd
;
_journal_issue 4
_journal_name_full 'Zeitschrift f\"ur Kristallographie - New Crystal Structures'
_journal_page_first 771
_journal_page_last 773
_journal_paper_doi 10.1515/ncrs-2023-0201
_journal_volume 238
_journal_year 2023
_chemical_formula_moiety 'C34 H24 Cd N4 O4'
_chemical_formula_sum 'C34 H24 Cd N4 O4'
_chemical_formula_weight 664.97
_space_group_crystal_system monoclinic
_space_group_IT_number 15
_space_group_name_Hall '-C 2yc'
_space_group_name_H-M_alt 'C 1 2/c 1'
_atom_sites_solution_hydrogens geom
_atom_sites_solution_primary dual
_cell_angle_alpha 90
_cell_angle_beta 112.345(5)
_cell_angle_gamma 90
_cell_formula_units_Z 4
_cell_length_a 17.5723(7)
_cell_length_b 11.3574(4)
_cell_length_c 15.8345(7)
_cell_measurement_reflns_used 4109
_cell_measurement_temperature 200.00(10)
_cell_measurement_theta_max 29.2060
_cell_measurement_theta_min 2.8220
_cell_volume 2922.9(2)
_computing_cell_refinement 'CrysAlisPro 1.171.38.43f (Rigaku OD, 2015)'
_computing_data_collection 'CrysAlisPro 1.171.38.43f (Rigaku OD, 2015)'
_computing_data_reduction 'CrysAlisPro 1.171.38.43f (Rigaku OD, 2015)'
_computing_molecular_graphics 'Olex2 1.3-alpha (Dolomanov et al., 2009)'
_computing_publication_material 'Olex2 1.3-alpha (Dolomanov et al., 2009)'
_computing_structure_refinement 'SHELXL 2018/3 (Sheldrick, 2015)'
_computing_structure_solution 'SHELXT 2018/2 (Sheldrick, 2018)'
_diffrn_ambient_environment N~2~
_diffrn_ambient_temperature 200.00(10)
_diffrn_detector 'CCD plate'
_diffrn_detector_area_resol_mean 5.2684
_diffrn_detector_type AtlasS2
_diffrn_measured_fraction_theta_full 1.000
_diffrn_measured_fraction_theta_max 1.000
_diffrn_measurement_details
;
List of Runs (angles in degrees, time in seconds):

  # Type    Start    End  Width  t~exp~   \w     \q     \k     \f   Frames
--------------------------------------------------------------------------
  1  \w    -82.00  10.00   1.00    3.00    --  -11.27 -57.00-180.00   92
  2  \w    -33.00  57.00   1.00    3.00    --  -11.27  57.00 -30.00   90
;
_diffrn_measurement_device 'four-circle diffractometer'
_diffrn_measurement_device_type 'SuperNova, Dual, Cu at zero, AtlasS2'
_diffrn_measurement_method '\w scans'
_diffrn_orient_matrix_type 'CrysAlisPro convention (1999,Acta A55,543-557)'
_diffrn_orient_matrix_UB_11 -0.0014377000
_diffrn_orient_matrix_UB_12 -0.0430989000
_diffrn_orient_matrix_UB_13 0.0317865000
_diffrn_orient_matrix_UB_21 -0.0048657000
_diffrn_orient_matrix_UB_22 -0.0447530000
_diffrn_orient_matrix_UB_23 -0.0329018000
_diffrn_orient_matrix_UB_31 0.0433349000
_diffrn_orient_matrix_UB_32 -0.0064530000
_diffrn_orient_matrix_UB_33 0.0158911000
_diffrn_radiation_monochromator mirror
_diffrn_radiation_probe x-ray
_diffrn_radiation_type 'Mo K\a'
_diffrn_radiation_wavelength 0.71073
_diffrn_reflns_av_R_equivalents 0.0304
_diffrn_reflns_av_unetI/netI 0.0404
_diffrn_reflns_Laue_measured_fraction_full 1.000
_diffrn_reflns_Laue_measured_fraction_max 1.000
_diffrn_reflns_limit_h_max 17
_diffrn_reflns_limit_h_min -20
_diffrn_reflns_limit_k_max 11
_diffrn_reflns_limit_k_min -13
_diffrn_reflns_limit_l_max 18
_diffrn_reflns_limit_l_min -13
_diffrn_reflns_number 5879
_diffrn_reflns_point_group_measured_fraction_full 1.000
_diffrn_reflns_point_group_measured_fraction_max 1.000
_diffrn_reflns_theta_full 25.000
_diffrn_reflns_theta_max 25.000
_diffrn_reflns_theta_min 2.188
_diffrn_source 'micro-focus sealed X-ray tube'
_diffrn_source_type 'SuperNova (Mo) X-ray Source'
_exptl_absorpt_coefficient_mu 0.793
_exptl_absorpt_correction_T_max 1.00000
_exptl_absorpt_correction_T_min 0.97312
_exptl_absorpt_correction_type multi-scan
_exptl_absorpt_process_details
;
CrysAlisPro 1.171.38.43f (Rigaku Oxford Diffraction, 2015)
Empirical absorption correction using spherical harmonics,
 implemented in SCALE3 ABSPACK scaling algorithm.
;
_exptl_crystal_colour colourless
_exptl_crystal_colour_primary colourless
_exptl_crystal_density_diffrn 1.511
_exptl_crystal_description block
_exptl_crystal_F_000 1344
_exptl_crystal_size_max 0.13
_exptl_crystal_size_mid 0.12
_exptl_crystal_size_min 0.09
_refine_diff_density_max 0.480
_refine_diff_density_min -0.371
_refine_diff_density_rms 0.071
_refine_ls_extinction_coef .
_refine_ls_extinction_method none
_refine_ls_goodness_of_fit_ref 1.062
_refine_ls_hydrogen_treatment constr
_refine_ls_matrix_type full
_refine_ls_number_parameters 195
_refine_ls_number_reflns 2574
_refine_ls_number_restraints 0
_refine_ls_restrained_S_all 1.062
_refine_ls_R_factor_all 0.0292
_refine_ls_R_factor_gt 0.0265
_refine_ls_shift/su_max 0.000
_refine_ls_shift/su_mean 0.000
_refine_ls_structure_factor_coef Fsqd
_refine_ls_weighting_details 'w=1/[\s^2^(Fo^2^)+(0.0248P)^2^+1.7925P] where P=(Fo^2^+2Fc^2^)/3'
_refine_ls_weighting_scheme calc
_refine_ls_wR_factor_gt 0.0592
_refine_ls_wR_factor_ref 0.0613
_reflns_Friedel_coverage 0.000
_reflns_Friedel_fraction_full .
_reflns_Friedel_fraction_max .
_reflns_number_gt 2400
_reflns_number_total 2574
_reflns_threshold_expression 'I > 2\s(I)'
_cod_data_source_file suppl_j_ncrs-2023-0201_suppl_001.cif
_cod_data_source_block d01
_cod_database_code 8107558
_shelx_space_group_comment
;
The symmetry employed for this shelxl refinement is uniquely defined
by the following loop, which should always be used as a source of
symmetry information in preference to the above space-group names.
They are only intended as comments.
;
_reflns_odcompleteness_completeness 99.97
_reflns_odcompleteness_iscentric 1
_reflns_odcompleteness_theta 26.32
_olex2_refinement_description
;
1. Fixed Uiso
 At 1.2 times of:
  All C(H) groups
2.a Aromatic/amide H refined with riding coordinates:
 C2(H2), C3(H3), C4(H4), C5(H5), C6(H6), C8(H8), C9(H9), C10(H10), C13(H13),
 C14(H14), C16(H16), C17(H17)
;
_olex2_date_sample_data_collection 2021-08-17
_olex2_submission_special_instructions 'No special instructions were received'
_oxdiff_exptl_absorpt_empirical_details
;
Empirical correction (ABSPACK) includes:
- Absorption correction using spherical harmonics
- Frame scaling
;
_oxdiff_exptl_absorpt_empirical_full_max 1.041
_oxdiff_exptl_absorpt_empirical_full_min 0.940

loop_
_space_group_symop_operation_xyz
'x, y, z'
'-x, y, -z+1/2'
'x+1/2, y+1/2, z'
'-x+1/2, y+1/2, -z+1/2'
'-x, -y, -z'
'x, -y, z-1/2'
'-x+1/2, -y+1/2, -z'
'x+1/2, -y+1/2, z-1/2'

loop_
_atom_site_label
_atom_site_type_symbol
_atom_site_fract_x
_atom_site_fract_y
_atom_site_fract_z
_atom_site_U_iso_or_equiv
_atom_site_adp_type
_atom_site_occupancy
_atom_site_site_symmetry_order
_atom_site_calc_flag
_atom_site_refinement_flags_posn
_atom_site_refinement_flags_adp
_atom_site_refinement_flags_occupancy
_atom_site_disorder_assembly
_atom_site_disorder_group
Cd1 Cd 0.500000 0.38550(2) 0.750000 0.01761(9) Uani 1 2 d S T P . .
O1 O 0.63719(9) 0.37679(13) 0.80362(12) 0.0265(4) Uani 1 1 d . . . . .
O2 O 0.75446(10) 0.47327(17) 0.87204(14) 0.0494(5) Uani 1 1 d . . . . .
N1 N 0.55439(11) 0.55001(17) 0.85284(13) 0.0250(4) Uani 1 1 d . . . . .
N2 N 0.50012(11) 0.23581(17) 0.64730(13) 0.0235(4) Uani 1 1 d . . . . .
C1 C 0.42839(17) 0.6118(2) 0.86948(18) 0.0355(7) Uani 1 1 d . . . . .
C2 C 0.36646(19) 0.6972(3) 0.8459(2) 0.0505(8) Uani 1 1 d . . . . .
H2 H 0.376030 0.771516 0.827237 0.061 Uiso 1 1 calc R U . . .
C3 C 0.29100(19) 0.6718(4) 0.8502(2) 0.0649(11) Uani 1 1 d . . . . .
H3 H 0.250363 0.729341 0.835096 0.078 Uiso 1 1 calc R U . . .
C4 C 0.2759(2) 0.5632(4) 0.8764(3) 0.0679(11) Uani 1 1 d . . . . .
H4 H 0.224876 0.546648 0.878814 0.082 Uiso 1 1 calc R U . . .
C5 C 0.33590(17) 0.4778(3) 0.8995(2) 0.0522(8) Uani 1 1 d . . . . .
H5 H 0.325390 0.403552 0.917382 0.063 Uiso 1 1 calc R U . . .
C6 C 0.41170(15) 0.5021(3) 0.89615(17) 0.0357(6) Uani 1 1 d . . . . .
H6 H 0.451983 0.443941 0.912013 0.043 Uiso 1 1 calc R U . . .
C7 C 0.51125(18) 0.6386(2) 0.87077(18) 0.0351(6) Uani 1 1 d . . . . .
C8 C 0.5463(2) 0.7499(3) 0.8934(2) 0.0597(9) Uani 1 1 d . . . . .
H8 H 0.515809 0.811629 0.903101 0.072 Uiso 1 1 calc R U . . .
C9 C 0.6262(2) 0.7682(3) 0.9015(3) 0.0680(11) Uani 1 1 d . . . . .
H9 H 0.649663 0.842629 0.915957 0.082 Uiso 1 1 calc R U . . .
C10 C 0.67110(19) 0.6762(3) 0.8880(2) 0.0493(8) Uani 1 1 d . . . . .
H10 H 0.725905 0.686262 0.895817 0.059 Uiso 1 1 calc R U . . .
C11 C 0.63264(15) 0.5681(2) 0.86241(16) 0.0292(6) Uani 1 1 d . . . . .
C12 C 0.67916(13) 0.4642(2) 0.84467(16) 0.0283(6) Uani 1 1 d . . . . .
C13 C 0.56921(14) 0.1799(2) 0.65550(17) 0.0309(6) Uani 1 1 d . . . . .
H13 H 0.618207 0.204551 0.700805 0.037 Uiso 1 1 calc R U . . .
C14 C 0.57194(14) 0.0871(2) 0.60026(18) 0.0306(6) Uani 1 1 d . . . . .
H14 H 0.621811 0.050942 0.608733 0.037 Uiso 1 1 calc R U . . .
C15 C 0.49986(13) 0.04803(19) 0.53208(15) 0.0201(5) Uani 1 1 d . . . . .
C16 C 0.42758(14) 0.1049(2) 0.52454(17) 0.0259(6) Uani 1 1 d . . . . .
H16 H 0.377557 0.081032 0.480643 0.031 Uiso 1 1 calc R U . . .
C17 C 0.43034(13) 0.1968(2) 0.58235(16) 0.0266(5) Uani 1 1 d . . . . .
H17 H 0.381234 0.233736 0.576031 0.032 Uiso 1 1 calc R U . . .

loop_
_atom_site_aniso_label
_atom_site_aniso_U_11
_atom_site_aniso_U_22
_atom_site_aniso_U_33
_atom_site_aniso_U_23
_atom_site_aniso_U_13
_atom_site_aniso_U_12
Cd1 0.01118(13) 0.01800(14) 0.02109(15) 0.000 0.00328(10) 0.000
O1 0.0125(8) 0.0293(9) 0.0348(10) -0.0002(7) 0.0058(7) -0.0004(7)
O2 0.0153(9) 0.0527(13) 0.0662(14) 0.0127(11) -0.0003(9) -0.0088(9)
N1 0.0251(10) 0.0263(11) 0.0184(10) -0.0013(8) 0.0022(8) -0.0012(9)
N2 0.0184(9) 0.0252(10) 0.0252(11) -0.0029(8) 0.0063(8) 0.0010(9)
C1 0.0360(15) 0.0408(17) 0.0239(14) -0.0132(11) 0.0048(12) 0.0083(12)
C2 0.0546(19) 0.0453(18) 0.0389(18) -0.0149(14) 0.0033(15) 0.0175(16)
C3 0.0398(18) 0.081(3) 0.054(2) -0.026(2) -0.0047(15) 0.032(2)
C4 0.0356(17) 0.092(3) 0.075(3) -0.023(2) 0.0192(17) 0.010(2)
C5 0.0360(16) 0.070(2) 0.055(2) -0.0054(17) 0.0218(15) 0.0038(16)
C6 0.0301(13) 0.0494(17) 0.0256(14) -0.0043(12) 0.0082(11) 0.0106(13)
C7 0.0458(16) 0.0294(14) 0.0257(14) -0.0097(11) 0.0087(12) 0.0006(13)
C8 0.079(2) 0.0350(17) 0.073(2) -0.0244(16) 0.039(2) -0.0080(18)
C9 0.095(3) 0.0340(17) 0.087(3) -0.0293(18) 0.047(2) -0.029(2)
C10 0.0519(18) 0.0481(19) 0.0485(19) -0.0173(15) 0.0198(15) -0.0269(16)
C11 0.0300(13) 0.0310(14) 0.0211(13) -0.0030(11) 0.0038(11) -0.0111(12)
C12 0.0171(12) 0.0360(15) 0.0259(13) 0.0097(11) 0.0017(10) -0.0056(11)
C13 0.0163(11) 0.0350(15) 0.0342(14) -0.0125(12) 0.0014(10) 0.0008(11)
C14 0.0156(11) 0.0353(14) 0.0360(15) -0.0096(12) 0.0043(11) 0.0070(11)
C15 0.0168(11) 0.0206(11) 0.0220(12) 0.0018(9) 0.0063(9) 0.0002(10)
C16 0.0143(11) 0.0305(14) 0.0283(14) -0.0086(10) 0.0027(10) -0.0009(10)
C17 0.0140(11) 0.0319(14) 0.0305(14) -0.0081(11) 0.0049(10) 0.0048(10)

loop_
_atom_type_symbol
_atom_type_description
_atom_type_scat_dispersion_real
_atom_type_scat_dispersion_imag
_atom_type_scat_source
C C 0.0033 0.0016 'International Tables Vol C Tables 4.2.6.8 and 6.1.1.4'
H H 0.0000 0.0000 'International Tables Vol C Tables 4.2.6.8 and 6.1.1.4'
Cd Cd -0.8075 1.2024 'International Tables Vol C Tables 4.2.6.8 and 6.1.1.4'
N N 0.0061 0.0033 'International Tables Vol C Tables 4.2.6.8 and 6.1.1.4'
O O 0.0106 0.0060 'International Tables Vol C Tables 4.2.6.8 and 6.1.1.4'

loop_
_geom_angle_atom_site_label_1
_geom_angle_atom_site_label_2
_geom_angle_atom_site_label_3
_geom_angle
_geom_angle_site_symmetry_1
_geom_angle_site_symmetry_3
O1 Cd1 O1 174.92(8) . 2_656
O1 Cd1 N1 112.50(6) 2_656 .
O1 Cd1 N1 71.68(6) 2_656 2_656
O1 Cd1 N1 71.68(6) . .
O1 Cd1 N1 112.50(6) . 2_656
O1 Cd1 N2 89.41(6) . 2_656
O1 Cd1 N2 89.41(6) 2_656 .
O1 Cd1 N2 86.92(6) . .
O1 Cd1 N2 86.92(6) 2_656 2_656
N1 Cd1 N1 79.11(9) 2_656 .
N2 Cd1 N1 101.33(6) . 2_656
N2 Cd1 N1 156.58(6) 2_656 2_656
N2 Cd1 N1 156.58(6) . .
N2 Cd1 N1 101.33(7) 2_656 .
N2 Cd1 N2 87.48(9) 2_656 .
C12 O1 Cd1 119.80(14) . .
C7 N1 Cd1 127.23(16) . .
C11 N1 Cd1 108.63(15) . .
C11 N1 C7 119.6(2) . .
C13 N2 Cd1 121.16(15) . .
C13 N2 C17 116.79(19) . .
C17 N2 Cd1 121.86(14) . .
C2 C1 C7 121.5(3) . .
C6 C1 C2 118.2(3) . .
C6 C1 C7 120.2(2) . .
C1 C2 H2 119.9 . .
C3 C2 C1 120.3(3) . .
C3 C2 H2 119.9 . .
C2 C3 H3 119.8 . .
C4 C3 C2 120.5(3) . .
C4 C3 H3 119.8 . .
C3 C4 H4 120.0 . .
C3 C4 C5 120.1(3) . .
C5 C4 H4 120.0 . .
C4 C5 H5 119.9 . .
C4 C5 C6 120.1(3) . .
C6 C5 H5 119.9 . .
C1 C6 H6 119.6 . .
C5 C6 C1 120.8(3) . .
C5 C6 H6 119.6 . .
N1 C7 C1 118.0(2) . .
N1 C7 C8 120.1(3) . .
C8 C7 C1 121.8(3) . .
C7 C8 H8 120.1 . .
C9 C8 C7 119.8(3) . .
C9 C8 H8 120.1 . .
C8 C9 H9 120.1 . .
C10 C9 C8 119.7(3) . .
C10 C9 H9 120.1 . .
C9 C10 H10 120.9 . .
C9 C10 C11 118.3(3) . .
C11 C10 H10 120.9 . .
N1 C11 C10 122.3(3) . .
N1 C11 C12 117.4(2) . .
C10 C11 C12 120.3(2) . .
O1 C12 C11 117.13(19) . .
O2 C12 O1 126.0(2) . .
O2 C12 C11 116.8(2) . .
N2 C13 H13 118.3 . .
N2 C13 C14 123.5(2) . .
C14 C13 H13 118.3 . .
C13 C14 H14 120.2 . .
C13 C14 C15 119.7(2) . .
C15 C14 H14 120.2 . .
C14 C15 C15 121.7(2) . 5_656
C14 C15 C16 116.9(2) . .
C16 C15 C15 121.4(2) . 5_656
C15 C16 H16 120.1 . .
C17 C16 C15 119.7(2) . .
C17 C16 H16 120.1 . .
N2 C17 C16 123.4(2) . .
N2 C17 H17 118.3 . .
C16 C17 H17 118.3 . .

loop_
_geom_bond_atom_site_label_1
_geom_bond_atom_site_label_2
_geom_bond_distance
_geom_bond_site_symmetry_2
Cd1 O1 2.2329(15) .
Cd1 O1 2.2329(15) 2_656
Cd1 N1 2.4233(19) 2_656
Cd1 N1 2.4234(19) .
Cd1 N2 2.3531(19) .
Cd1 N2 2.3531(19) 2_656
O1 C12 1.260(3) .
O2 C12 1.230(3) .
N1 C7 1.354(3) .
N1 C11 1.341(3) .
N2 C13 1.332(3) .
N2 C17 1.341(3) .
C1 C2 1.399(4) .
C1 C6 1.382(4) .
C1 C7 1.480(4) .
C2 H2 0.9300 .
C2 C3 1.384(5) .
C3 H3 0.9300 .
C3 C4 1.359(6) .
C4 H4 0.9300 .
C4 C5 1.377(5) .
C5 H5 0.9300 .
C5 C6 1.381(4) .
C6 H6 0.9300 .
C7 C8 1.391(4) .
C8 H8 0.9300 .
C8 C9 1.376(5) .
C9 H9 0.9300 .
C9 C10 1.374(4) .
C10 H10 0.9300 .
C10 C11 1.386(4) .
C11 C12 1.521(4) .
C13 H13 0.9300 .
C13 C14 1.382(3) .
C14 H14 0.9300 .
C14 C15 1.388(3) .
C15 C15 1.492(4) 5_656
C15 C16 1.389(3) .
C16 H16 0.9300 .
C16 C17 1.377(3) .
C17 H17 0.9300 .

loop_
_geom_torsion_atom_site_label_1
_geom_torsion_atom_site_label_2
_geom_torsion_atom_site_label_3
_geom_torsion_atom_site_label_4
_geom_torsion
_geom_torsion_site_symmetry_1
_geom_torsion_site_symmetry_2
_geom_torsion_site_symmetry_3
_geom_torsion_site_symmetry_4
Cd1 O1 C12 O2 -175.0(2) . . . .
Cd1 O1 C12 C11 5.2(3) . . . .
Cd1 N1 C7 C1 33.3(3) . . . .
Cd1 N1 C7 C8 -149.4(2) . . . .
Cd1 N1 C11 C10 156.2(2) . . . .
Cd1 N1 C11 C12 -24.3(2) . . . .
Cd1 N2 C13 C14 176.3(2) . . . .
Cd1 N2 C17 C16 -176.15(18) . . . .
N1 C7 C8 C9 -2.8(5) . . . .
N1 C11 C12 O1 15.0(3) . . . .
N1 C11 C12 O2 -164.8(2) . . . .
N2 C13 C14 C15 -0.1(4) . . . .
C1 C2 C3 C4 -0.7(5) . . . .
C1 C7 C8 C9 174.4(3) . . . .
C2 C1 C6 C5 -0.1(4) . . . .
C2 C1 C7 N1 -150.6(2) . . . .
C2 C1 C7 C8 32.2(4) . . . .
C2 C3 C4 C5 0.4(5) . . . .
C3 C4 C5 C6 0.0(5) . . . .
C4 C5 C6 C1 -0.2(4) . . . .
C6 C1 C2 C3 0.5(4) . . . .
C6 C1 C7 N1 32.6(4) . . . .
C6 C1 C7 C8 -144.6(3) . . . .
C7 N1 C11 C10 -1.7(4) . . . .
C7 N1 C11 C12 177.8(2) . . . .
C7 C1 C2 C3 -176.3(3) . . . .
C7 C1 C6 C5 176.8(2) . . . .
C7 C8 C9 C10 -0.7(6) . . . .
C8 C9 C10 C11 2.9(5) . . . .
C9 C10 C11 N1 -1.7(4) . . . .
C9 C10 C11 C12 178.7(3) . . . .
C10 C11 C12 O1 -165.4(2) . . . .
C10 C11 C12 O2 14.8(4) . . . .
C11 N1 C7 C1 -173.3(2) . . . .
C11 N1 C7 C8 4.0(4) . . . .
C13 N2 C17 C16 -1.0(4) . . . .
C13 C14 C15 C15 177.1(3) . . . 5_656
C13 C14 C15 C16 -1.1(4) . . . .
C14 C15 C16 C17 1.2(4) . . . .
C15 C15 C16 C17 -177.0(2) 5_656 . . .
C15 C16 C17 N2 -0.1(4) . . . .
C17 N2 C13 C14 1.1(4) . . . .
